data_4503428
loop_
_publ_author_name
'Yang, Jin'
'Ma, Jian-Fang'
'Liu, Ying-Ying'
'Ma, Ji-Cheng'
'Batten, Stuart R.'

_publ_section_title
;
 A Series of Cu(II) Complexes Based on Different Bis(imidazole) Ligands
 and Organic Acids: Formation of Water Clusters and Fixation of
 Atmospheric Carbon Dioxide
;
_journal_issue 12
_journal_name_full 'Crystal Growth &amp; Design'
_journal_page_first 4383
_journal_paper_doi 10.1021/cg701119g
_journal_volume 8
_journal_year 2008
_chemical_formula_moiety 'C58 H56 Cu2 N16 O6, 8(H2 O)'
_chemical_formula_sum 'C58 H72 Cu2 N16 O14'
_chemical_formula_weight 1344.40
_chemical_name_systematic
;
 ?
;
_space_group_IT_number 2
_symmetry_cell_setting triclinic
_symmetry_space_group_name_Hall '-P 1'
_symmetry_space_group_name_H-M 'P -1'
_atom_sites_solution_hydrogens geom
_atom_sites_solution_primary direct
_atom_sites_solution_secondary difmap
_audit_creation_method SHELXL-97
_cell_angle_alpha 90.04(4)
_cell_angle_beta 96.74(4)
_cell_angle_gamma 94.99(4)
_cell_formula_units_Z 1
_cell_length_a 8.873(6)
_cell_length_b 9.049(4)
_cell_length_c 19.178(10)
_cell_measurement_temperature 293(2)
_cell_measurement_theta_max 29.16
_cell_measurement_theta_min 2.14
_cell_volume 1523.3(15)
_computing_cell_refinement 'SMART (Bruker, 1998)'
_computing_data_collection 'SMART (Bruker, 1998)'
_computing_data_reduction 'SAINT (Bruker, 1998)'
_computing_molecular_graphics 'SHELXTL (Bruker, 1998)'
_computing_publication_material 'SHELXTL (Bruker, 1998)'
_computing_structure_refinement 'SHELXL97 (Sheldrick, 1997)'
_computing_structure_solution 'SHELXS97 (Sheldrick, 1997)'
_diffrn_ambient_temperature 293(2)
_diffrn_measured_fraction_theta_full 0.988
_diffrn_measured_fraction_theta_max 0.931
_diffrn_measurement_device_type 'Bruker APEX CCD area detector'
_diffrn_measurement_method '\f and \w scans'
_diffrn_radiation_monochromator graphite
_diffrn_radiation_source 'fine-focus sealed tube'
_diffrn_radiation_type MoK\a
_diffrn_radiation_wavelength 0.71073
_diffrn_reflns_av_R_equivalents 0.0326
_diffrn_reflns_av_sigmaI/netI 0.0513
_diffrn_reflns_limit_h_max 11
_diffrn_reflns_limit_h_min -7
_diffrn_reflns_limit_k_max 11
_diffrn_reflns_limit_k_min -12
_diffrn_reflns_limit_l_max 25
_diffrn_reflns_limit_l_min -26
_diffrn_reflns_number 11238
_diffrn_reflns_theta_full 25.00
_diffrn_reflns_theta_max 29.16
_diffrn_reflns_theta_min 2.14
_exptl_absorpt_coefficient_mu 0.777
_exptl_absorpt_correction_T_max 0.845
_exptl_absorpt_correction_T_min 0.792
_exptl_absorpt_correction_type multi-scan
_exptl_absorpt_process_details 'ABSCOR (Higashi, 1995)'
_exptl_crystal_colour blue
_exptl_crystal_density_diffrn 1.466
_exptl_crystal_density_method 'not measured'
_exptl_crystal_description block
_exptl_crystal_F_000 702
_exptl_crystal_size_max 0.29
_exptl_crystal_size_mid 0.27
_exptl_crystal_size_min 0.21
_refine_diff_density_max 0.363
_refine_diff_density_min -0.419
_refine_diff_density_rms 0.057
_refine_ls_extinction_method none
_refine_ls_goodness_of_fit_ref 1.006
_refine_ls_hydrogen_treatment mixed
_refine_ls_matrix_type full
_refine_ls_number_parameters 436
_refine_ls_number_reflns 7664
_refine_ls_number_restraints 10
_refine_ls_restrained_S_all 1.014
_refine_ls_R_factor_all 0.0582
_refine_ls_R_factor_gt 0.0382
_refine_ls_shift/su_max 0.001
_refine_ls_shift/su_mean 0.000
_refine_ls_structure_factor_coef Fsqd
_refine_ls_weighting_details 'calc w=1/[\s^2^(Fo^2^)+(0.0471P)^2^+0.0000P] where P=(Fo^2^+2Fc^2^)/3'
_refine_ls_weighting_scheme calc
_refine_ls_wR_factor_gt 0.0890
_refine_ls_wR_factor_ref 0.0966
_reflns_number_gt 5701
_reflns_number_total 7664
_reflns_threshold_expression >2sigma(I)
_cod_data_source_file cg701119g_si_002.cif
_cod_data_source_block compound1
_cod_original_sg_symbol_Hall '-p 1'
_cod_original_sg_symbol_H-M p-1
_cod_database_code 4503428

loop_
_symmetry_equiv_pos_as_xyz
'x, y, z'
'-x, -y, -z'

loop_
_atom_site_label
_atom_site_type_symbol
_atom_site_fract_x
_atom_site_fract_y
_atom_site_fract_z
_atom_site_U_iso_or_equiv
_atom_site_adp_type
_atom_site_occupancy
_atom_site_symmetry_multiplicity
_atom_site_calc_flag
_atom_site_refinement_flags
C1 C 0.0496(2) 0.4094(2) 0.80577(11) 0.0354(5) Uani 1 1 d .
H1 H 0.0036 0.3136 0.7977 0.043 Uiso 1 1 calc R
C2 C -0.0151(2) 0.5220(2) 0.83207(11) 0.0384(5) Uani 1 1 d .
H2 H -0.1124 0.5193 0.8458 0.046 Uiso 1 1 calc R
C3 C 0.2141(2) 0.5980(2) 0.81065(10) 0.0330(4) Uani 1 1 d .
H3 H 0.3027 0.6589 0.8070 0.040 Uiso 1 1 calc R
C4 C 0.0655(3) 0.7940(2) 0.85344(10) 0.0364(5) Uani 1 1 d .
H4A H -0.0090 0.8319 0.8184 0.044 Uiso 1 1 calc R
H4B H 0.1600 0.8568 0.8540 0.044 Uiso 1 1 calc R
C5 C 0.0096(2) 0.7994(2) 0.92452(10) 0.0309(4) Uani 1 1 d .
C6 C -0.1467(2) 0.7873(2) 0.92680(12) 0.0399(5) Uani 1 1 d .
H6 H -0.2117 0.7778 0.8850 0.048 Uiso 1 1 calc R
C7 C -0.2074(3) 0.7893(2) 0.98909(13) 0.0441(5) Uani 1 1 d .
H7 H -0.3124 0.7792 0.9899 0.053 Uiso 1 1 calc R
C8 C -0.1101(3) 0.8065(2) 1.05080(12) 0.0452(5) Uani 1 1 d .
H8 H -0.1499 0.8098 1.0935 0.054 Uiso 1 1 calc R
C9 C 0.0455(3) 0.8189(2) 1.04960(11) 0.0409(5) Uani 1 1 d .
H9 H 0.1094 0.8301 1.0917 0.049 Uiso 1 1 calc R
C10 C 0.1084(2) 0.8149(2) 0.98712(10) 0.0322(4) Uani 1 1 d .
C11 C 0.2803(2) 0.8326(2) 0.98854(12) 0.0410(5) Uani 1 1 d .
H11A H 0.3064 0.8108 0.9421 0.049 Uiso 1 1 calc R
H11B H 0.3166 0.9349 0.9999 0.049 Uiso 1 1 calc R
C12 C 0.4587(2) 0.7782(2) 1.09524(10) 0.0330(4) Uani 1 1 d .
H12 H 0.4900 0.8765 1.1073 0.040 Uiso 1 1 calc R
C13 C 0.4334(3) 0.5430(2) 1.09504(12) 0.0422(5) Uani 1 1 d .
H13 H 0.4454 0.4452 1.1077 0.051 Uiso 1 1 calc R
C14 C 0.3407(3) 0.5849(2) 1.03935(12) 0.0442(5) Uani 1 1 d .
H14 H 0.2778 0.5232 1.0073 0.053 Uiso 1 1 calc R
C15 C 0.8248(3) 0.4926(2) 0.45593(12) 0.0417(5) Uani 1 1 d .
H15 H 0.7885 0.4102 0.4799 0.050 Uiso 1 1 calc R
C16 C 0.9337(3) 0.6299(3) 0.38409(12) 0.0498(6) Uani 1 1 d .
H16 H 0.9882 0.6603 0.3473 0.060 Uiso 1 1 calc R
C17 C 0.8735(3) 0.7205(3) 0.42560(13) 0.0498(6) Uani 1 1 d .
H17 H 0.8789 0.8235 0.4238 0.060 Uiso 1 1 calc R
C18 C 0.7253(3) 0.6762(3) 0.52991(11) 0.0467(6) Uani 1 1 d .
H18A H 0.7922 0.7500 0.5578 0.056 Uiso 1 1 calc R
H18B H 0.7085 0.5908 0.5594 0.056 Uiso 1 1 calc R
C19 C 0.5745(2) 0.7392(2) 0.50924(10) 0.0340(4) Uani 1 1 d .
C20 C 0.5009(3) 0.7286(3) 0.44070(11) 0.0430(5) Uani 1 1 d .
H20 H 0.5446 0.6798 0.4065 0.052 Uiso 1 1 calc R
C21 C 0.3649(3) 0.7889(3) 0.42296(12) 0.0465(6) Uani 1 1 d .
H21 H 0.3177 0.7810 0.3770 0.056 Uiso 1 1 calc R
C22 C 0.2993(3) 0.8600(2) 0.47227(13) 0.0455(6) Uani 1 1 d .
H22 H 0.2077 0.9014 0.4601 0.055 Uiso 1 1 calc R
C23 C 0.3694(2) 0.8705(2) 0.54072(12) 0.0386(5) Uani 1 1 d .
H23 H 0.3239 0.9189 0.5744 0.046 Uiso 1 1 calc R
C24 C 0.5067(2) 0.8100(2) 0.55989(10) 0.0306(4) Uani 1 1 d .
C25 C 0.5794(2) 0.8271(2) 0.63497(10) 0.0339(4) Uani 1 1 d .
H25A H 0.6846 0.8668 0.6354 0.041 Uiso 1 1 calc R
H25B H 0.5270 0.8980 0.6590 0.041 Uiso 1 1 calc R
C26 C 0.6964(2) 0.6119(2) 0.70044(11) 0.0370(5) Uani 1 1 d .
H26 H 0.7991 0.6401 0.6984 0.044 Uiso 1 1 calc R
C27 C 0.6364(2) 0.4892(2) 0.73088(11) 0.0361(5) Uani 1 1 d .
H27 H 0.6923 0.4171 0.7534 0.043 Uiso 1 1 calc R
C28 C 0.4477(2) 0.6069(2) 0.68819(10) 0.0299(4) Uani 1 1 d .
H28 H 0.3494 0.6332 0.6752 0.036 Uiso 1 1 calc R
C29 C 0.3169(2) 0.0708(2) 0.73976(10) 0.0306(4) Uani 1 1 d .
O1 O 0.43740(15) 0.15660(15) 0.72996(8) 0.0362(3) Uani 1 1 d .
O2 O 0.30330(16) -0.06558(16) 0.72844(8) 0.0431(4) Uani 1 1 d D
O1W O -0.0697(2) 0.0410(2) 0.69434(12) 0.0657(5) Uani 1 1 d D
O3 O 0.21198(15) 0.14046(15) 0.76394(8) 0.0367(3) Uani 1 1 d .
O2W O 0.7248(2) 0.0785(3) 0.78871(11) 0.0708(6) Uani 1 1 d D
O3W O 0.5135(3) -0.1457(2) 0.83973(12) 0.0692(6) Uani 1 1 d D
O4W O 0.9624(2) 0.2243(2) 0.33716(12) 0.0711(6) Uani 1 1 d D
Cu1 Cu 0.34570(3) 0.32973(2) 0.764747(12) 0.02875(8) Uani 1 1 d .
N1 N 0.19414(18) 0.45711(17) 0.79267(8) 0.0297(3) Uani 1 1 d .
N2 N 0.09064(18) 0.64192(17) 0.83471(8) 0.0299(3) Uani 1 1 d .
N3 N 0.35758(18) 0.73605(18) 1.03930(8) 0.0324(4) Uani 1 1 d .
N4 N 0.48021(17) 0.48689(17) 0.72353(8) 0.0295(3) Uani 1 1 d .
N5 N 0.57468(17) 0.68639(17) 0.67318(8) 0.0288(3) Uani 1 1 d .
N6 N 0.8020(2) 0.63147(19) 0.47152(9) 0.0378(4) Uani 1 1 d .
N7 N 0.9041(2) 0.4856(2) 0.40315(10) 0.0487(5) Uani 1 1 d .
N8 N 0.50765(19) 0.66480(19) 1.13058(9) 0.0345(4) Uani 1 1 d .
HW11 H 0.017(2) 0.074(3) 0.7172(12) 0.057(8) Uiso 1 1 d D
HW12 H -0.019(3) -0.012(3) 0.6633(14) 0.085 Uiso 1 1 d D
HW21 H 0.637(3) 0.096(3) 0.7638(15) 0.084(10) Uiso 1 1 d D
HW22 H 0.781(3) 0.054(3) 0.7561(13) 0.084(11) Uiso 1 1 d D
HW31 H 0.446(3) -0.116(3) 0.8065(12) 0.068(9) Uiso 1 1 d D
HW32 H 0.601(2) -0.094(3) 0.8296(14) 0.066(9) Uiso 1 1 d D
HW41 H 0.865(2) 0.186(4) 0.3337(12) 0.099 Uiso 1 1 d D
HW42 H 0.950(3) 0.305(2) 0.3611(14) 0.076(9) Uiso 1 1 d D

loop_
_atom_site_aniso_label
_atom_site_aniso_U_11
_atom_site_aniso_U_22
_atom_site_aniso_U_33
_atom_site_aniso_U_23
_atom_site_aniso_U_13
_atom_site_aniso_U_12
C1 0.0299(10) 0.0345(11) 0.0419(12) -0.0052(9) 0.0080(9) -0.0023(8)
C2 0.0272(10) 0.0440(12) 0.0441(12) -0.0084(10) 0.0066(9) 0.0002(8)
C3 0.0317(10) 0.0309(10) 0.0370(11) 0.0000(8) 0.0070(8) 0.0015(8)
C4 0.0489(13) 0.0305(10) 0.0305(11) 0.0020(8) 0.0022(9) 0.0110(9)
C5 0.0369(11) 0.0237(9) 0.0331(10) -0.0013(8) 0.0030(8) 0.0087(7)
C6 0.0380(12) 0.0349(11) 0.0459(13) -0.0081(9) -0.0042(9) 0.0098(9)
C7 0.0342(12) 0.0372(12) 0.0631(15) -0.0064(11) 0.0126(11) 0.0060(9)
C8 0.0513(14) 0.0428(13) 0.0456(13) 0.0025(10) 0.0185(11) 0.0094(10)
C9 0.0475(13) 0.0430(12) 0.0326(11) 0.0021(9) 0.0038(9) 0.0072(9)
C10 0.0348(11) 0.0287(10) 0.0336(11) 0.0039(8) 0.0041(8) 0.0060(8)
C11 0.0356(12) 0.0483(13) 0.0381(12) 0.0124(10) -0.0003(9) 0.0050(9)
C12 0.0332(11) 0.0334(10) 0.0318(10) -0.0032(8) 0.0030(8) 0.0005(8)
C13 0.0475(13) 0.0320(11) 0.0456(13) -0.0032(9) -0.0043(10) 0.0085(9)
C14 0.0510(14) 0.0337(11) 0.0449(13) -0.0095(10) -0.0091(10) 0.0066(9)
C15 0.0419(13) 0.0383(12) 0.0433(13) -0.0022(10) 0.0025(10) -0.0029(9)
C16 0.0438(14) 0.0677(17) 0.0383(13) -0.0013(12) 0.0127(10) -0.0034(11)
C17 0.0600(16) 0.0419(13) 0.0476(14) 0.0079(11) 0.0118(12) -0.0023(11)
C18 0.0509(14) 0.0617(15) 0.0298(11) -0.0027(10) 0.0050(10) 0.0173(11)
C19 0.0359(11) 0.0334(10) 0.0315(10) 0.0012(8) 0.0022(8) -0.0016(8)
C20 0.0508(14) 0.0465(13) 0.0305(11) -0.0016(10) 0.0023(10) 0.0002(10)
C21 0.0476(14) 0.0500(14) 0.0373(12) 0.0088(10) -0.0062(10) -0.0060(11)
C22 0.0370(12) 0.0412(12) 0.0560(15) 0.0147(11) -0.0002(11) -0.0015(9)
C23 0.0408(12) 0.0296(10) 0.0463(13) 0.0064(9) 0.0120(10) -0.0011(8)
C24 0.0370(11) 0.0232(9) 0.0304(10) 0.0038(8) 0.0067(8) -0.0068(8)
C25 0.0408(12) 0.0298(10) 0.0304(10) 0.0004(8) 0.0076(9) -0.0060(8)
C26 0.0228(10) 0.0513(13) 0.0358(11) 0.0067(9) 0.0039(8) -0.0028(8)
C27 0.0279(10) 0.0430(12) 0.0374(11) 0.0074(9) 0.0028(8) 0.0039(8)
C28 0.0236(9) 0.0355(10) 0.0298(10) 0.0000(8) 0.0040(7) -0.0015(7)
C29 0.0259(10) 0.0343(10) 0.0306(10) -0.0019(8) -0.0004(8) 0.0020(8)
O1 0.0289(7) 0.0340(7) 0.0468(8) -0.0038(6) 0.0108(6) 0.0008(6)
O2 0.0361(8) 0.0304(8) 0.0616(10) -0.0105(7) 0.0023(7) 0.0008(6)
O1W 0.0295(9) 0.0709(13) 0.0954(16) -0.0146(11) 0.0008(9) 0.0068(8)
O3 0.0283(7) 0.0317(7) 0.0516(9) -0.0042(6) 0.0126(6) -0.0001(5)
O2W 0.0439(12) 0.1085(17) 0.0605(13) -0.0066(12) 0.0015(10) 0.0156(11)
O3W 0.0634(14) 0.0559(12) 0.0833(15) 0.0173(10) -0.0101(12) 0.0026(10)
O4W 0.0387(10) 0.0639(13) 0.1092(17) -0.0406(12) 0.0016(10) 0.0053(9)
Cu1 0.02502(13) 0.02751(13) 0.03414(14) 0.00028(9) 0.00657(9) 0.00056(8)
N1 0.0297(9) 0.0303(8) 0.0297(8) 0.0013(7) 0.0049(7) 0.0043(6)
N2 0.0322(9) 0.0300(8) 0.0277(8) -0.0018(7) 0.0033(7) 0.0053(6)
N3 0.0311(9) 0.0349(9) 0.0307(9) -0.0001(7) -0.0004(7) 0.0052(7)
N4 0.0261(8) 0.0323(8) 0.0299(9) 0.0020(7) 0.0049(7) -0.0003(6)
N5 0.0290(8) 0.0323(8) 0.0242(8) 0.0023(7) 0.0044(6) -0.0034(6)
N6 0.0420(10) 0.0406(10) 0.0323(9) -0.0003(8) 0.0091(8) 0.0053(8)
N7 0.0461(12) 0.0542(12) 0.0457(11) -0.0153(10) 0.0032(9) 0.0059(9)
N8 0.0340(9) 0.0370(9) 0.0320(9) -0.0001(7) 0.0010(7) 0.0037(7)

loop_
_atom_type_symbol
_atom_type_description
_atom_type_scat_dispersion_real
_atom_type_scat_dispersion_imag
_atom_type_scat_source
C C 0.0033 0.0016 'International Tables Vol C Tables 4.2.6.8 and 6.1.1.4'
H H 0.0000 0.0000 'International Tables Vol C Tables 4.2.6.8 and 6.1.1.4'
O O 0.0106 0.0060 'International Tables Vol C Tables 4.2.6.8 and 6.1.1.4'
Cu Cu 0.3201 1.2651 'International Tables Vol C Tables 4.2.6.8 and 6.1.1.4'
N N 0.0061 0.0033 'International Tables Vol C Tables 4.2.6.8 and 6.1.1.4'

loop_
_geom_angle_atom_site_label_1
_geom_angle_atom_site_label_2
_geom_angle_atom_site_label_3
_geom_angle
_geom_angle_site_symmetry_1
_geom_angle_site_symmetry_3
C2 C1 N1 109.39(18) . .
C2 C1 H1 125.3 . .
N1 C1 H1 125.3 . .
C1 C2 N2 106.19(18) . .
C1 C2 H2 126.9 . .
N2 C2 H2 126.9 . .
N1 C3 N2 110.91(17) . .
N1 C3 H3 124.5 . .
N2 C3 H3 124.5 . .
N2 C4 C5 110.76(16) . .
N2 C4 H4A 109.5 . .
C5 C4 H4A 109.5 . .
N2 C4 H4B 109.5 . .
C5 C4 H4B 109.5 . .
H4A C4 H4B 108.1 . .
C6 C5 C10 119.70(19) . .
C6 C5 C4 117.59(19) . .
C10 C5 C4 122.70(19) . .
C7 C6 C5 121.5(2) . .
C7 C6 H6 119.2 . .
C5 C6 H6 119.2 . .
C6 C7 C8 118.8(2) . .
C6 C7 H7 120.6 . .
C8 C7 H7 120.6 . .
C9 C8 C7 120.5(2) . .
C9 C8 H8 119.8 . .
C7 C8 H8 119.8 . .
C8 C9 C10 121.3(2) . .
C8 C9 H9 119.4 . .
C10 C9 H9 119.4 . .
C9 C10 C5 118.16(19) . .
C9 C10 C11 119.21(19) . .
C5 C10 C11 122.59(18) . .
N3 C11 C10 112.93(17) . .
N3 C11 H11A 109.0 . .
C10 C11 H11A 109.0 . .
N3 C11 H11B 109.0 . .
C10 C11 H11B 109.0 . .
H11A C11 H11B 107.8 . .
N8 C12 N3 112.21(18) . .
N8 C12 H12 123.9 . .
N3 C12 H12 123.9 . .
C14 C13 N8 110.49(19) . .
C14 C13 H13 124.8 . .
N8 C13 H13 124.8 . .
C13 C14 N3 106.13(18) . .
C13 C14 H14 126.9 . .
N3 C14 H14 126.9 . .
N7 C15 N6 112.1(2) . .
N7 C15 H15 124.0 . .
N6 C15 H15 124.0 . .
C17 C16 N7 110.4(2) . .
C17 C16 H16 124.8 . .
N7 C16 H16 124.8 . .
C16 C17 N6 106.0(2) . .
C16 C17 H17 127.0 . .
N6 C17 H17 127.0 . .
N6 C18 C19 114.88(18) . .
N6 C18 H18A 108.5 . .
C19 C18 H18A 108.5 . .
N6 C18 H18B 108.5 . .
C19 C18 H18B 108.5 . .
H18A C18 H18B 107.5 . .
C24 C19 C20 118.8(2) . .
C24 C19 C18 118.99(18) . .
C20 C19 C18 122.2(2) . .
C21 C20 C19 121.1(2) . .
C21 C20 H20 119.4 . .
C19 C20 H20 119.4 . .
C22 C21 C20 120.2(2) . .
C22 C21 H21 119.9 . .
C20 C21 H21 119.9 . .
C21 C22 C23 119.7(2) . .
C21 C22 H22 120.1 . .
C23 C22 H22 120.1 . .
C22 C23 C24 121.1(2) . .
C22 C23 H23 119.5 . .
C24 C23 H23 119.5 . .
C19 C24 C23 119.11(19) . .
C19 C24 C25 122.1(2) . .
C23 C24 C25 118.82(19) . .
N5 C25 C24 112.68(15) . .
N5 C25 H25A 109.1 . .
C24 C25 H25A 109.1 . .
N5 C25 H25B 109.1 . .
C24 C25 H25B 109.1 . .
H25A C25 H25B 107.8 . .
C27 C26 N5 105.94(18) . .
C27 C26 H26 127.0 . .
N5 C26 H26 127.0 . .
C26 C27 N4 109.82(19) . .
C26 C27 H27 125.1 . .
N4 C27 H27 125.1 . .
N4 C28 N5 111.35(17) . .
N4 C28 H28 124.3 . .
N5 C28 H28 124.3 . .
O2 C29 O3 122.83(18) . .
O2 C29 O1 123.80(18) . .
O3 C29 O1 113.36(17) . .
O2 C29 Cu1 178.37(16) . .
O3 C29 Cu1 57.09(10) . .
O1 C29 Cu1 56.27(10) . .
C29 O1 Cu1 90.65(12) . .
HW11 O1W HW12 91(2) . .
C29 O3 Cu1 89.83(12) . .
HW21 O2W HW22 103(3) . .
HW31 O3W HW32 102(2) . .
HW41 O4W HW42 96(3) . .
N1 Cu1 O1 161.17(6) . .
N1 Cu1 O3 95.78(7) . .
O1 Cu1 O3 66.15(7) . .
N1 Cu1 N4 97.93(8) . .
O1 Cu1 N4 97.24(7) . .
O3 Cu1 N4 155.21(6) . .
N1 Cu1 N8 96.59(8) . 2_667
O1 Cu1 N8 93.49(7) . 2_667
O3 Cu1 N8 105.13(7) . 2_667
N4 Cu1 N8 93.71(8) . 2_667
N1 Cu1 C29 128.70(7) . .
O1 Cu1 C29 33.08(6) . .
O3 Cu1 C29 33.07(6) . .
N4 Cu1 C29 128.21(7) . .
N8 Cu1 C29 100.81(7) 2_667 .
C3 N1 C1 106.00(17) . .
C3 N1 Cu1 128.08(14) . .
C1 N1 Cu1 125.44(13) . .
C3 N2 C2 107.51(17) . .
C3 N2 C4 126.39(17) . .
C2 N2 C4 125.80(17) . .
C12 N3 C14 106.55(18) . .
C12 N3 C11 127.02(18) . .
C14 N3 C11 126.43(17) . .
C28 N4 C27 105.67(16) . .
C28 N4 Cu1 131.05(13) . .
C27 N4 Cu1 123.24(14) . .
C28 N5 C26 107.22(17) . .
C28 N5 C25 125.47(17) . .
C26 N5 C25 127.31(16) . .
C15 N6 C17 106.70(19) . .
C15 N6 C18 125.21(19) . .
C17 N6 C18 127.9(2) . .
C15 N7 C16 104.79(19) . .
C12 N8 C13 104.62(18) . .
C12 N8 Cu1 127.18(14) . 2_667
C13 N8 Cu1 127.65(14) . 2_667

loop_
_geom_bond_atom_site_label_1
_geom_bond_atom_site_label_2
_geom_bond_distance
_geom_bond_site_symmetry_2
C1 C2 1.339(3) .
C1 N1 1.369(3) .
C1 H1 0.9300 .
C2 N2 1.368(3) .
C2 H2 0.9300 .
C3 N1 1.312(2) .
C3 N2 1.328(3) .
C3 H3 0.9300 .
C4 N2 1.465(3) .
C4 C5 1.506(3) .
C4 H4A 0.9700 .
C4 H4B 0.9700 .
C5 C6 1.388(3) .
C5 C10 1.400(3) .
C6 C7 1.368(3) .
C6 H6 0.9300 .
C7 C8 1.381(3) .
C7 H7 0.9300 .
C8 C9 1.379(3) .
C8 H8 0.9300 .
C9 C10 1.382(3) .
C9 H9 0.9300 .
C10 C11 1.517(3) .
C11 N3 1.459(3) .
C11 H11A 0.9700 .
C11 H11B 0.9700 .
C12 N8 1.307(3) .
C12 N3 1.347(3) .
C12 H12 0.9300 .
C13 C14 1.345(3) .
C13 N8 1.371(3) .
C13 H13 0.9300 .
C14 N3 1.363(3) .
C14 H14 0.9300 .
C15 N7 1.303(3) .
C15 N6 1.329(3) .
C15 H15 0.9300 .
C16 C17 1.329(3) .
C16 N7 1.368(3) .
C16 H16 0.9300 .
C17 N6 1.368(3) .
C17 H17 0.9300 .
C18 N6 1.451(3) .
C18 C19 1.510(3) .
C18 H18A 0.9700 .
C18 H18B 0.9700 .
C19 C24 1.386(3) .
C19 C20 1.397(3) .
C20 C21 1.374(3) .
C20 H20 0.9300 .
C21 C22 1.356(3) .
C21 H21 0.9300 .
C22 C23 1.385(3) .
C22 H22 0.9300 .
C23 C24 1.389(3) .
C23 H23 0.9300 .
C24 C25 1.509(3) .
C25 N5 1.470(2) .
C25 H25A 0.9700 .
C25 H25B 0.9700 .
C26 C27 1.353(3) .
C26 N5 1.375(3) .
C26 H26 0.9300 .
C27 N4 1.375(3) .
C27 H27 0.9300 .
C28 N4 1.316(2) .
C28 N5 1.344(2) .
C28 H28 0.9300 .
C29 O2 1.246(2) .
C29 O3 1.297(2) .
C29 O1 1.298(2) .
C29 Cu1 2.377(2) .
O1 Cu1 1.9772(16) .
O1W HW11 0.868(16) .
O1W HW12 0.939(16) .
O3 Cu1 1.9958(16) .
O2W HW21 0.893(18) .
O2W HW22 0.883(18) .
O3W HW31 0.879(17) .
O3W HW32 0.909(17) .
O4W HW41 0.896(17) .
O4W HW42 0.886(17) .
Cu1 N1 1.9651(19) .
Cu1 N4 1.9999(18) .
Cu1 N8 2.258(2) 2_667
N8 Cu1 2.258(2) 2_667

loop_
_geom_hbond_atom_site_label_D
_geom_hbond_atom_site_label_H
_geom_hbond_atom_site_label_A
_geom_hbond_distance_DH
_geom_hbond_distance_HA
_geom_hbond_distance_DA
_geom_hbond_angle_DHA
_geom_hbond_site_symmetry_A
O1W HW11 O3 0.868(16) 1.901(17) 2.768(3) 177(3) .
O1W HW12 O4W 0.939(16) 2.03(3) 2.750(3) 132(2) 2_656
O2W HW21 O1 0.893(18) 1.937(19) 2.813(3) 166(3) .
O2W HW22 O1W 0.883(18) 1.890(19) 2.756(3) 166(3) 1_655
O3W HW31 O2 0.879(17) 1.927(17) 2.804(3) 175(3) .
O3W HW32 O2W 0.909(17) 2.04(2) 2.891(3) 155(3) .
O4W HW41 O2 0.896(17) 2.04(2) 2.814(3) 144(2) 2_656
O4W HW42 N7 0.886(17) 1.916(18) 2.797(3) 173(3) .
